data_2240773
loop_
_publ_author_name
'Smith, Graham'
'Lynch, Daniel E.'

_publ_section_title
;
 Crystal structures and hydrogen bonding in the anhydrous tryptaminium
 salts of the isomeric (2,4-dichlorophenoxy)acetic and
 (3,5-dichlorophenoxy)acetic acids
;
_journal_coeditor_code SJ5460
_journal_issue 6
_journal_name_full 'Acta Crystallographica Section E'
_journal_page_first 671
_journal_page_last 674
_journal_paper_doi 10.1107/S205698901500907X
_journal_volume 71
_journal_year 2015
_chemical_formula_iupac 'C10 H13 N2 +, C8 H5 Cl2 O3 -'
_chemical_formula_moiety 'C10 H13 N2 +, C8 H5 Cl2 O3 -'
_chemical_formula_sum 'C18 H18 Cl2 N2 O3'
_chemical_formula_weight 381.25
_chemical_name_common 'tryptaminium (2,4-dichlorophenoxy)acetate'
_chemical_name_systematic
;
2-(1<i>H</i>-Indol-3-yl)ethanaminium (2,4-dichlorophenoxy)acetate
;
_space_group_IT_number 4
_symmetry_cell_setting monoclinic
_symmetry_space_group_name_Hall 'P 2yb'
_symmetry_space_group_name_H-M 'P 1 21 1'
_atom_sites_solution_hydrogens geom
_atom_sites_solution_primary direct
_atom_sites_solution_secondary difmap
_audit_creation_method SHELXL-97
_cell_angle_alpha 90.00
_cell_angle_beta 93.565(9)
_cell_angle_gamma 90.00
_cell_formula_units_Z 2
_cell_length_a 8.9818(11)
_cell_length_b 6.8899(7)
_cell_length_c 14.6850(15)
_cell_measurement_reflns_used 940
_cell_measurement_temperature 200(2)
_cell_measurement_theta_max 23.99
_cell_measurement_theta_min 3.76
_cell_volume 907.00(17)
_computing_cell_refinement
;
CrysAlis PRO (Agilent, 2013)
;
_computing_data_collection
;
CrysAlis PRO (Agilent, 2013)
;
_computing_data_reduction
;
CrysAlis PRO (Agilent, 2013)
;
_computing_molecular_graphics
;
PLATON (Spek, 2009)
;
_computing_publication_material
;
PLATON (Spek, 2009)
;
_computing_structure_refinement
;
SHELX97 (Sheldrick, 2008) within WinGX (Farrugia, 2012)
;
_computing_structure_solution
;
SIR92 (Altomare <i>et al.</i>, 1993)
;
_diffrn_ambient_temperature 200(2)
_diffrn_detector_area_resol_mean 16.077
_diffrn_measured_fraction_theta_full 0.997
_diffrn_measured_fraction_theta_max 0.997
_diffrn_measurement_device_type 'Oxford Diffraction Gemini-S CCD-detector'
_diffrn_measurement_method '\w scans'
_diffrn_radiation_monochromator graphite
_diffrn_radiation_source 'Enhance (Mo) X-ray source'
_diffrn_radiation_type MoK\a
_diffrn_radiation_wavelength 0.71073
_diffrn_reflns_av_R_equivalents 0.0347
_diffrn_reflns_av_sigmaI/netI 0.0699
_diffrn_reflns_limit_h_max 11
_diffrn_reflns_limit_h_min -10
_diffrn_reflns_limit_k_max 8
_diffrn_reflns_limit_k_min -7
_diffrn_reflns_limit_l_max 18
_diffrn_reflns_limit_l_min -17
_diffrn_reflns_number 3991
_diffrn_reflns_theta_full 25.99
_diffrn_reflns_theta_max 25.99
_diffrn_reflns_theta_min 3.27
_diffrn_standards_number 0
_exptl_absorpt_coefficient_mu 0.377
_exptl_absorpt_correction_T_max 0.990
_exptl_absorpt_correction_T_min 0.940
_exptl_absorpt_correction_type multi-scan
_exptl_absorpt_process_details
;
(CrysAlis PRO; Agilent, 2013)
;
_exptl_crystal_colour colourless
_exptl_crystal_density_diffrn 1.396
_exptl_crystal_density_method 'not measured'
_exptl_crystal_description needle
_exptl_crystal_F_000 396
_exptl_crystal_size_max 0.50
_exptl_crystal_size_mid 0.15
_exptl_crystal_size_min 0.05
_refine_diff_density_max 0.372
_refine_diff_density_min -0.261
_refine_ls_abs_structure_details
;
Flack (1983)
;
_refine_ls_abs_structure_Flack 0.45(15)
_refine_ls_extinction_method none
_refine_ls_goodness_of_fit_ref 1.064
_refine_ls_hydrogen_treatment mixed
_refine_ls_matrix_type full
_refine_ls_number_parameters 226
_refine_ls_number_reflns 2896
_refine_ls_number_restraints 1
_refine_ls_restrained_S_all 1.064
_refine_ls_R_factor_all 0.0847
_refine_ls_R_factor_gt 0.0677
_refine_ls_shift/su_max 0.000
_refine_ls_shift/su_mean 0.000
_refine_ls_structure_factor_coef Fsqd
_refine_ls_weighting_details 'calc w=1/[\s^2^(Fo^2^)+(0.0918P)^2^+0.3461P] where P=(Fo^2^+2Fc^2^)/3'
_refine_ls_weighting_scheme calc
_refine_ls_wR_factor_gt 0.1628
_refine_ls_wR_factor_ref 0.1868
_reflns_number_gt 2299
_reflns_number_total 2896
_reflns_threshold_expression I>2\s(I)
_cod_data_source_file sj5460sup1.cif
_cod_data_source_block I
_cod_original_sg_symbol_H-M 'P 21'
_cod_database_code 2240773
_cod_database_fobs_code 2240773

loop_
_symmetry_equiv_pos_as_xyz
'x, y, z'
'-x, y+1/2, -z'

loop_
_atom_site_aniso_label
_atom_site_aniso_U_11
_atom_site_aniso_U_22
_atom_site_aniso_U_33
_atom_site_aniso_U_12
_atom_site_aniso_U_13
_atom_site_aniso_U_23
Cl2B 0.0639(11) 0.0664(11) 0.0572(10) -0.0152(10) 0.0030(7) -0.0014(9)
Cl4B 0.0779(13) 0.1142(19) 0.0512(10) 0.0072(13) -0.0110(8) 0.0160(11)
O11B 0.055(3) 0.064(3) 0.051(2) 0.004(2) 0.007(2) 0.017(2)
O13B 0.044(2) 0.024(2) 0.045(2) 0.0037(17) -0.0007(17) 0.0043(16)
O14B 0.0250(19) 0.029(2) 0.050(2) -0.0007(16) 0.0030(15) 0.0017(17)
C1B 0.047(3) 0.055(4) 0.032(3) 0.005(3) 0.009(2) -0.002(3)
C2B 0.063(4) 0.050(4) 0.029(3) 0.004(3) 0.009(3) -0.005(3)
C3B 0.069(4) 0.049(4) 0.029(3) -0.005(3) 0.011(2) 0.004(3)
C4B 0.069(5) 0.074(5) 0.028(3) 0.007(4) 0.012(3) 0.005(3)
C5B 0.036(3) 0.064(5) 0.054(4) -0.010(3) 0.004(3) -0.008(4)
C6B 0.059(4) 0.059(4) 0.047(4) 0.000(4) 0.008(3) 0.004(3)
C12B 0.048(4) 0.042(4) 0.047(3) 0.016(3) 0.010(3) 0.015(3)
C13B 0.028(3) 0.025(3) 0.033(3) 0.006(2) -0.0060(18) -0.002(2)
N1A 0.031(2) 0.028(3) 0.060(3) 0.004(2) 0.003(2) -0.009(2)
N32A 0.024(2) 0.035(3) 0.036(2) -0.003(2) 0.0010(17) 0.000(2)
C2A 0.019(2) 0.016(2) 0.043(3) -0.004(2) -0.0016(18) 0.001(2)
C3A 0.018(2) 0.023(3) 0.041(3) 0.000(2) 0.0008(19) -0.004(2)
C4A 0.030(3) 0.043(3) 0.050(3) 0.013(3) 0.003(2) 0.003(3)
C5A 0.042(3) 0.062(4) 0.050(4) 0.013(3) -0.008(3) 0.000(3)
C6A 0.068(5) 0.072(5) 0.041(4) -0.016(4) 0.003(3) -0.002(4)
C7A 0.045(4) 0.075(5) 0.045(3) 0.003(4) 0.009(3) -0.012(3)
C8A 0.027(3) 0.044(4) 0.046(3) -0.002(3) 0.008(2) -0.005(3)
C9A 0.020(2) 0.027(3) 0.042(3) -0.005(2) 0.0047(19) -0.003(2)
C31A 0.026(3) 0.030(3) 0.035(3) -0.002(2) 0.001(2) -0.004(2)
C32A 0.025(2) 0.023(3) 0.041(3) -0.001(2) 0.0029(19) -0.001(2)

loop_
_atom_site_type_symbol
_atom_site_label
_atom_site_fract_x
_atom_site_fract_y
_atom_site_fract_z
_atom_site_U_iso_or_equiv
_atom_site_thermal_displace_type
_atom_site_calc_flag
_atom_site_refinement_flags
_atom_site_occupancy
Cl Cl2B 0.28249(19) 0.2639(3) 0.84021(11) 0.0625(6) Uani d . 1.000
Cl Cl4B 0.8117(2) 0.2352(4) 1.03185(12) 0.0817(8) Uani d . 1.000
O O11B 0.3858(5) 0.6285(7) 0.7750(3) 0.0565(16) Uani d . 1.000
O O13B 0.5619(4) 0.6213(5) 0.6335(3) 0.0378(12) Uani d . 1.000
O O14B 0.5207(4) 0.9327(5) 0.6033(3) 0.0346(11) Uani d . 1.000
C C1B 0.4889(7) 0.5483(10) 0.8340(4) 0.0444(19) Uani d . 1.000
C C2B 0.4569(7) 0.3677(10) 0.8717(4) 0.047(2) Uani d . 1.000
C C3B 0.5495(7) 0.2673(11) 0.9322(3) 0.049(2) Uani d . 1.000
C C4B 0.6859(8) 0.3564(12) 0.9564(4) 0.057(3) Uani d . 1.000
C C5B 0.7253(7) 0.5320(11) 0.9216(4) 0.051(2) Uani d . 1.000
C C6B 0.6281(8) 0.6256(11) 0.8585(4) 0.055(2) Uani d . 1.000
C C12B 0.4160(7) 0.8064(9) 0.7333(4) 0.045(2) Uani d . 1.000
C C13B 0.5129(5) 0.7839(8) 0.6498(3) 0.0290(17) Uani d . 1.000
N N1A 0.7673(5) 1.3071(7) 0.6100(3) 0.0397(16) Uani d D 1.000
N N32A 0.6027(5) 0.7972(7) 0.4326(3) 0.0317(14) Uani d D 1.000
C C2A 0.7670(5) 1.2445(7) 0.5215(3) 0.0262(14) Uani d . 1.000
C C3A 0.8329(5) 1.0707(7) 0.5166(3) 0.0274(16) Uani d . 1.000
C C4A 0.9521(6) 0.8575(9) 0.6506(4) 0.0410(17) Uani d . 1.000
C C5A 0.9790(7) 0.8583(11) 0.7434(4) 0.052(2) Uani d . 1.000
C C6A 0.9345(8) 1.0100(12) 0.7973(5) 0.060(3) Uani d . 1.000
C C7A 0.8638(7) 1.1725(11) 0.7595(4) 0.055(2) Uani d . 1.000
C C8A 0.8359(6) 1.1754(9) 0.6647(4) 0.0388(19) Uani d . 1.000
C C9A 0.8793(5) 1.0155(8) 0.6100(4) 0.0296(16) Uani d . 1.000
C C31A 0.8527(6) 0.9501(7) 0.4333(3) 0.0304(17) Uani d . 1.000
C C32A 0.7656(5) 0.7611(8) 0.4290(3) 0.0296(16) Uani d . 1.000
H H3B 0.52290 0.14500 0.95620 0.0580 Uiso c R 1.000
H H5B 0.81840 0.58950 0.94030 0.0620 Uiso c R 1.000
H H6B 0.65760 0.74420 0.83190 0.0660 Uiso c R 1.000
H H12B 0.46840 0.89250 0.77880 0.0550 Uiso c R 1.000
H H13B 0.32040 0.86940 0.71320 0.0550 Uiso c R 1.000
H H1A 0.743(7) 1.423(5) 0.627(4) 0.0480 Uiso d D 1.000
H H2A 0.72550 1.31490 0.47040 0.0310 Uiso c R 1.000
H H4A 0.98260 0.75130 0.61500 0.0490 Uiso c R 1.000
H H5A 1.02980 0.75130 0.77180 0.0620 Uiso c R 1.000
H H6A 0.95280 1.00250 0.86160 0.0720 Uiso c R 1.000
H H7A 0.83540 1.27770 0.79650 0.0660 Uiso c R 1.000
H H30B 0.96010 0.91970 0.43050 0.0360 Uiso c R 1.000
H H31B 0.82230 1.02830 0.37880 0.0360 Uiso c R 1.000
H H32B 0.78460 0.69190 0.37180 0.0360 Uiso c R 1.000
H H33B 0.80010 0.67720 0.48090 0.0360 Uiso c R 1.000
H H34A 0.559(6) 0.684(5) 0.419(3) 0.0380 Uiso d D 1.000
H H35A 0.581(6) 0.883(6) 0.388(3) 0.0380 Uiso d D 1.000
H H36A 0.581(6) 0.828(8) 0.4889(19) 0.0380 Uiso d D 1.000

loop_
_atom_type_symbol
_atom_type_description
_atom_type_scat_dispersion_real
_atom_type_scat_dispersion_imag
_atom_type_scat_source
C C 0.0033 0.0016 'International Tables Vol C Tables 4.2.6.8 and 6.1.1.4'
H H 0.0000 0.0000 'International Tables Vol C Tables 4.2.6.8 and 6.1.1.4'
N N 0.0061 0.0033 'International Tables Vol C Tables 4.2.6.8 and 6.1.1.4'
O O 0.0106 0.0060 'International Tables Vol C Tables 4.2.6.8 and 6.1.1.4'
Cl Cl 0.1484 0.1585 'International Tables Vol C Tables 4.2.6.8 and 6.1.1.4'

loop_
_geom_angle_atom_site_label_1
_geom_angle_atom_site_label_2
_geom_angle_atom_site_label_3
_geom_angle
_geom_angle_publ_flag
C1B O11B C12B 119.7(5) no
C2A N1A C8A 109.3(5) no
C8A N1A H1A 125(4) no
C2A N1A H1A 125(4) no
C32A N32A H35A 105(3) no
H34A N32A H36A 107(5) no
C32A N32A H36A 110(3) no
H34A N32A H35A 110(4) no
C32A N32A H34A 105(3) no
H35A N32A H36A 118(4) no
O11B C1B C2B 118.0(6) no
C2B C1B C6B 116.3(6) no
O11B C1B C6B 125.6(6) no
Cl2B C2B C1B 117.4(5) no
C1B C2B C3B 125.2(6) no
Cl2B C2B C3B 117.5(5) no
C2B C3B C4B 115.6(6) no
Cl4B C4B C5B 119.2(5) no
Cl4B C4B C3B 118.3(6) no
C3B C4B C5B 122.5(6) no
C4B C5B C6B 119.5(6) no
C1B C6B C5B 120.9(7) no
O11B C12B C13B 112.9(5) no
O13B C13B O14B 127.8(5) no
O13B C13B C12B 117.9(5) no
O14B C13B C12B 114.0(5) no
C2B C3B H3B 122.00 no
C4B C3B H3B 122.00 no
C6B C5B H5B 120.00 no
C4B C5B H5B 120.00 no
C1B C6B H6B 120.00 no
C5B C6B H6B 120.00 no
O11B C12B H13B 109.00 no
C13B C12B H13B 109.00 no
H12B C12B H13B 108.00 no
C13B C12B H12B 109.00 no
O11B C12B H12B 109.00 no
N1A C2A C3A 111.0(4) no
C2A C3A C9A 106.5(4) no
C2A C3A C31A 127.9(4) no
C9A C3A C31A 125.6(4) no
C5A C4A C9A 118.3(6) no
C4A C5A C6A 122.2(7) no
C5A C6A C7A 121.5(6) no
C6A C7A C8A 117.3(6) no
N1A C8A C9A 108.5(5) no
C7A C8A C9A 120.6(6) no
N1A C8A C7A 130.9(6) no
C3A C9A C4A 135.2(5) no
C3A C9A C8A 104.8(5) no
C4A C9A C8A 120.1(5) no
C3A C31A C32A 115.0(4) no
N32A C32A C31A 111.1(4) no
N1A C2A H2A 125.00 no
C3A C2A H2A 125.00 no
C5A C4A H4A 121.00 no
C9A C4A H4A 121.00 no
C4A C5A H5A 119.00 no
C6A C5A H5A 119.00 no
C5A C6A H6A 119.00 no
C7A C6A H6A 119.00 no
C6A C7A H7A 121.00 no
C8A C7A H7A 121.00 no
C3A C31A H30B 108.00 no
C3A C31A H31B 109.00 no
C32A C31A H30B 109.00 no
C32A C31A H31B 109.00 no
H30B C31A H31B 108.00 no
N32A C32A H32B 109.00 no
N32A C32A H33B 109.00 no
C31A C32A H32B 109.00 no
C31A C32A H33B 109.00 no
H32B C32A H33B 108.00 no

loop_
_geom_bond_atom_site_label_1
_geom_bond_atom_site_label_2
_geom_bond_distance
_geom_bond_publ_flag
Cl2B C2B 1.758(7) no
Cl4B C4B 1.745(7) no
O11B C1B 1.347(8) no
O11B C12B 1.404(8) no
O13B C13B 1.233(6) no
O14B C13B 1.236(6) no
N1A C8A 1.337(8) no
N1A C2A 1.369(6) no
N32A C32A 1.488(6) no
N1A H1A 0.87(4) no
N32A H34A 0.89(4) no
N32A H36A 0.89(3) no
N32A H35A 0.90(4) no
C1B C2B 1.399(9) no
C1B C6B 1.386(10) no
C2B C3B 1.367(9) no
C3B C4B 1.396(10) no
C4B C5B 1.369(11) no
C5B C6B 1.391(9) no
C12B C13B 1.555(7) no
C3B H3B 0.9500 no
C5B H5B 0.9500 no
C6B H6B 0.9500 no
C12B H13B 0.9900 no
C12B H12B 0.9900 no
C2A C3A 1.340(7) no
C3A C9A 1.459(7) no
C3A C31A 1.499(6) no
C4A C5A 1.369(8) no
C4A C9A 1.386(8) no
C5A C6A 1.385(10) no
C6A C7A 1.386(11) no
C7A C8A 1.399(8) no
C8A C9A 1.432(8) no
C31A C32A 1.518(7) no
C2A H2A 0.9500 no
C4A H4A 0.9500 no
C5A H5A 0.9500 no
C6A H6A 0.9500 no
C7A H7A 0.9500 no
C31A H30B 0.9900 no
C31A H31B 0.9900 no
C32A H32B 0.9900 no
C32A H33B 0.9900 no

loop_
_geom_hbond_atom_site_label_D
_geom_hbond_atom_site_label_H
_geom_hbond_atom_site_label_A
_geom_hbond_site_symmetry_A
_geom_hbond_distance_DH
_geom_hbond_distance_HA
_geom_hbond_distance_DA
_geom_hbond_angle_DHA
_geom_hbond_publ_flag
N1A H1A O13B 1_565 0.87(4) 2.13(5) 2.879(6) 144(6) yes
N32A H34A O14B 2_646 0.89(4) 1.89(4) 2.782(6) 175(2) yes
N32A H35A O13B 2_656 0.90(4) 2.10(5) 2.817(6) 137(4) yes
N32A H36A O13B . 0.89(3) 2.57(4) 3.231(6) 132(4) yes
N32A H36A O14B . 0.89(3) 1.94(4) 2.816(6) 171(5) yes
C2A H2A O14B 2_656 0.95 2.53 3.336(6) 142 no

loop_
_geom_torsion_atom_site_label_1
_geom_torsion_atom_site_label_2
_geom_torsion_atom_site_label_3
_geom_torsion_atom_site_label_4
_geom_torsion
_geom_torsion_publ_flag
C12B O11B C1B C2B -177.8(5) no
C12B O11B C1B C6B -0.5(9) no
C1B O11B C12B C13B 81.2(6) no
C8A N1A C2A C3A 0.9(6) no
C2A N1A C8A C7A -179.8(6) no
C2A N1A C8A C9A -1.7(6) no
C6B C1B C2B C3B 2.3(10) no
O11B C1B C6B C5B 178.8(6) no
C2B C1B C6B C5B -3.8(9) no
O11B C1B C2B C3B 179.9(6) no
C6B C1B C2B Cl2B -178.9(5) no
O11B C1B C2B Cl2B -1.3(8) no
Cl2B C2B C3B C4B -179.1(5) no
C1B C2B C3B C4B -0.2(9) no
C2B C3B C4B Cl4B -178.9(5) no
C2B C3B C4B C5B -0.4(9) no
C3B C4B C5B C6B -1.1(10) no
Cl4B C4B C5B C6B 177.3(5) no
C4B C5B C6B C1B 3.4(10) no
O11B C12B C13B O13B -5.6(7) no
O11B C12B C13B O14B 168.9(5) no
N1A C2A C3A C9A 0.3(5) no
N1A C2A C3A C31A 178.5(5) no
C2A C3A C9A C4A -179.6(6) no
C2A C3A C9A C8A -1.3(5) no
C31A C3A C9A C4A 2.1(9) no
C31A C3A C9A C8A -179.6(5) no
C2A C3A C31A C32A -113.1(5) no
C9A C3A C31A C32A 64.8(6) no
C9A C4A C5A C6A 0.7(9) no
C5A C4A C9A C3A 179.0(6) no
C5A C4A C9A C8A 0.8(8) no
C4A C5A C6A C7A -1.9(11) no
C5A C6A C7A C8A 1.5(10) no
C6A C7A C8A N1A 178.0(6) no
C6A C7A C8A C9A 0.1(9) no
N1A C8A C9A C3A 1.8(6) no
N1A C8A C9A C4A -179.5(5) no
C7A C8A C9A C3A -179.9(5) no
C7A C8A C9A C4A -1.2(8) no
C3A C31A C32A N32A 58.6(5) no
